data_4108392
loop_
_publ_author_name
'Song Lin'
'Chun-Xiao Song'
'Gui-Xin Cai'
'Wen-Hua Wang'
'Zhang-Jie Shi'

_publ_section_title
;
 Intra/Intermolecular Direct Allylic Alkylation via Pd(II)-Catalyzed
 Allylic C-H Activation
;
_journal_name_full 'Journal of the American Chemical Society'
_journal_page_first 12901
_journal_page_last 12903
_journal_paper_doi 10.1021/ja803452p
_journal_volume 130
_journal_year 2008
_chemical_formula_sum 'C20 H24 O2'
_chemical_formula_weight 296.39
_chemical_name_systematic
; 
 ? 
;
_space_group_IT_number 14
_symmetry_cell_setting monoclinic
_symmetry_space_group_name_Hall '-P 2ybc'
_symmetry_space_group_name_H-M 'P 1 21/c 1'
_atom_sites_solution_hydrogens geom
_atom_sites_solution_primary direct
_atom_sites_solution_secondary difmap
_audit_creation_method SHELXL-97
_cell_angle_alpha 90.00
_cell_angle_beta 103.884(2)
_cell_angle_gamma 90.00
_cell_formula_units_Z 8
_cell_length_a 11.4799(13)
_cell_length_b 17.225(2)
_cell_length_c 17.214(2)
_cell_measurement_reflns_used 2115
_cell_measurement_temperature 298(2)
_cell_measurement_theta_max 20.272
_cell_measurement_theta_min 2.177
_cell_volume 3304.5(7)
_computing_cell_refinement 'Bruker SMART'
_computing_data_collection 'Bruker SMART'
_computing_data_reduction 'Bruker SAINT'
_computing_molecular_graphics 'Bruker SHELXTL'
_computing_publication_material 'Bruker SHELXTL'
_computing_structure_refinement 'SHELXL-97 (Sheldrick, 1997)'
_computing_structure_solution 'SHELXS-97 (Sheldrick, 1990)'
_diffrn_ambient_temperature 298(2)
_diffrn_measured_fraction_theta_full 0.997
_diffrn_measured_fraction_theta_max 0.997
_diffrn_measurement_device_type 'CCD area detector'
_diffrn_measurement_method 'phi and omega scans'
_diffrn_radiation_monochromator graphite
_diffrn_radiation_source 'fine-focus sealed tube'
_diffrn_radiation_type MoK\a
_diffrn_radiation_wavelength 0.71073
_diffrn_reflns_av_R_equivalents 0.0667
_diffrn_reflns_av_sigmaI/netI 0.0899
_diffrn_reflns_limit_h_max 13
_diffrn_reflns_limit_h_min -13
_diffrn_reflns_limit_k_max 19
_diffrn_reflns_limit_k_min -20
_diffrn_reflns_limit_l_max 20
_diffrn_reflns_limit_l_min -13
_diffrn_reflns_number 16407
_diffrn_reflns_theta_full 25.01
_diffrn_reflns_theta_max 25.01
_diffrn_reflns_theta_min 1.70
_exptl_absorpt_coefficient_mu 0.075
_exptl_absorpt_correction_T_max 0.9963
_exptl_absorpt_correction_T_min 0.9706
_exptl_absorpt_correction_type multi-scan
_exptl_absorpt_process_details sadabs
_exptl_crystal_density_diffrn 1.192
_exptl_crystal_density_meas 0
_exptl_crystal_F_000 1280
_exptl_crystal_size_max 0.40
_exptl_crystal_size_mid 0.38
_exptl_crystal_size_min 0.05
_refine_diff_density_max 0.165
_refine_diff_density_min -0.178
_refine_diff_density_rms 0.037
_refine_ls_extinction_method none
_refine_ls_goodness_of_fit_ref 1.037
_refine_ls_hydrogen_treatment constr
_refine_ls_matrix_type full
_refine_ls_number_parameters 426
_refine_ls_number_reflns 5801
_refine_ls_number_restraints 0
_refine_ls_restrained_S_all 1.037
_refine_ls_R_factor_all 0.1663
_refine_ls_R_factor_gt 0.0544
_refine_ls_shift/su_max 0.001
_refine_ls_shift/su_mean 0.000
_refine_ls_structure_factor_coef Fsqd
_refine_ls_weighting_details 'calc w=1/[\s^2^(Fo^2^)+(0.0441P)^2^+1.4071P] where P=(Fo^2^+2Fc^2^)/3'
_refine_ls_weighting_scheme calc
_refine_ls_wR_factor_gt 0.1158
_refine_ls_wR_factor_ref 0.1760
_reflns_number_gt 2303
_reflns_number_total 5801
_reflns_threshold_expression >2sigma(I)
_cod_data_source_file ja803452p_si_002.cif
_cod_data_source_block 080429b
_cod_database_code 4108392

loop_
_symmetry_equiv_pos_as_xyz
'x, y, z'
'-x, y+1/2, -z+1/2'
'-x, -y, -z'
'x, -y-1/2, z-1/2'

loop_
_atom_site_label
_atom_site_type_symbol
_atom_site_fract_x
_atom_site_fract_y
_atom_site_fract_z
_atom_site_U_iso_or_equiv
_atom_site_adp_type
_atom_site_occupancy
_atom_site_symmetry_multiplicity
_atom_site_calc_flag
_atom_site_refinement_flags
_atom_site_disorder_assembly
_atom_site_disorder_group
O1 O 0.2504(2) 0.06488(14) 0.69274(16) 0.0700(8) Uani 1 1 d . . .
O2 O 0.3521(3) 0.21003(16) 0.80493(16) 0.0835(9) Uani 1 1 d . . .
O3 O 0.7682(2) 0.11121(15) 0.70677(16) 0.0727(8) Uani 1 1 d . . .
O4 O 0.8622(3) -0.03984(18) 0.82043(18) 0.1002(11) Uani 1 1 d . B .
C1 C 0.3525(3) 0.0430(2) 0.7199(2) 0.0488(9) Uani 1 1 d . . .
C2 C 0.4471(3) 0.09990(18) 0.7648(2) 0.0511(9) Uani 1 1 d . . .
H2 H 0.5175 0.0975 0.7420 0.061 Uiso 1 1 calc R . .
C3 C 0.4840(3) 0.0743(2) 0.8528(2) 0.0631(11) Uani 1 1 d . A .
H3 H 0.4127 0.0789 0.8745 0.076 Uiso 1 1 calc R . .
C4 C 0.5212(3) -0.0109(2) 0.8593(2) 0.0731(12) Uani 1 1 d . . .
H4A H 0.5957 -0.0165 0.8426 0.088 Uiso 1 1 calc R . .
H4B H 0.5359 -0.0270 0.9148 0.088 Uiso 1 1 calc R . .
C5 C 0.4270(3) -0.0638(2) 0.8085(2) 0.0673(11) Uani 1 1 d . . .
H5A H 0.3560 -0.0631 0.8297 0.081 Uiso 1 1 calc R . .
H5B H 0.4576 -0.1166 0.8130 0.081 Uiso 1 1 calc R . .
C6 C 0.3908(3) -0.04113(19) 0.7191(2) 0.0505(9) Uani 1 1 d . . .
C7 C 0.2877(3) -0.0923(2) 0.6747(2) 0.0655(11) Uani 1 1 d . . .
H7A H 0.3096 -0.1463 0.6860 0.079 Uiso 1 1 calc R . .
H7B H 0.2176 -0.0818 0.6952 0.079 Uiso 1 1 calc R . .
C8 C 0.2547(4) -0.0808(2) 0.5852(3) 0.0794(13) Uani 1 1 d . . .
H8A H 0.2197 -0.0296 0.5731 0.095 Uiso 1 1 calc R . .
H8B H 0.1947 -0.1188 0.5609 0.095 Uiso 1 1 calc R . .
C9 C 0.3628(4) -0.0885(3) 0.5493(3) 0.0904(14) Uani 1 1 d . . .
H9A H 0.3913 -0.1418 0.5545 0.109 Uiso 1 1 calc R . .
H9B H 0.3397 -0.0759 0.4927 0.109 Uiso 1 1 calc R . .
C10 C 0.4627(4) -0.0345(2) 0.5915(3) 0.0777(13) Uani 1 1 d . . .
H10A H 0.5323 -0.0417 0.5696 0.093 Uiso 1 1 calc R . .
H10B H 0.4364 0.0190 0.5823 0.093 Uiso 1 1 calc R . .
C11 C 0.4966(3) -0.0505(2) 0.6804(2) 0.0617(11) Uani 1 1 d . . .
H11A H 0.5602 -0.0152 0.7059 0.074 Uiso 1 1 calc R . .
H11B H 0.5274 -0.1030 0.6894 0.074 Uiso 1 1 calc R . .
C12 C 0.3958(3) 0.1816(2) 0.7540(2) 0.0532(10) Uani 1 1 d . . .
C13 C 0.3925(3) 0.22335(19) 0.6782(2) 0.0465(9) Uani 1 1 d . . .
C14 C 0.3090(3) 0.2823(2) 0.6560(2) 0.0558(10) Uani 1 1 d . . .
H14 H 0.2594 0.2957 0.6894 0.067 Uiso 1 1 calc R . .
C15 C 0.2990(3) 0.3213(2) 0.5850(3) 0.0641(11) Uani 1 1 d . . .
H15 H 0.2418 0.3603 0.5704 0.077 Uiso 1 1 calc R . .
C16 C 0.3722(4) 0.3034(2) 0.5355(2) 0.0675(11) Uani 1 1 d . . .
H16 H 0.3644 0.3294 0.4872 0.081 Uiso 1 1 calc R . .
C17 C 0.4571(3) 0.2467(2) 0.5580(2) 0.0643(11) Uani 1 1 d . . .
H17 H 0.5088 0.2355 0.5254 0.077 Uiso 1 1 calc R . .
C18 C 0.4674(3) 0.2060(2) 0.6283(2) 0.0548(10) Uani 1 1 d . . .
H18 H 0.5245 0.1669 0.6421 0.066 Uiso 1 1 calc R . .
C19 C 0.5798(4) 0.1240(3) 0.9037(3) 0.0889(15) Uani 1 1 d . . .
H19 H 0.5904 0.1180 0.9587 0.107 Uiso 0.79(3) 1 d PR A 1
H19' H 0.5583 0.1632 0.9347 0.107 Uiso 0.21(3) 1 d PR A 2
C20 C 0.6472(10) 0.1736(10) 0.8824(7) 0.114(4) Uani 0.79(3) 1 d P A 1
H20A H 0.6417 0.1827 0.8283 0.137 Uiso 0.79(3) 1 d PR A 1
H20B H 0.7030 0.2007 0.9209 0.137 Uiso 0.79(3) 1 d PR A 1
C20' C 0.695(4) 0.114(4) 0.905(2) 0.114(17) Uani 0.21(3) 1 d P A 2
H20C H 0.7193 0.0757 0.8750 0.137 Uiso 0.21(3) 1 d PR A 2
H20D H 0.7519 0.1468 0.9374 0.137 Uiso 0.21(3) 1 d PR A 2
C21 C 0.8731(3) 0.1278(2) 0.7339(2) 0.0528(10) Uani 1 1 d . . .
C22 C 0.9612(3) 0.06714(19) 0.7771(2) 0.0562(10) Uani 1 1 d . B .
H22 H 1.0293 0.0651 0.7520 0.067 Uiso 1 1 calc R . .
C23 C 1.0084(4) 0.0903(2) 0.8654(2) 0.0768(13) Uani 1 1 d . . .
H23 H 0.9498 0.0793 0.8970 0.092 Uiso 0.54(5) 1 calc PR B 1
H23' H 0.9344 0.0921 0.8843 0.092 Uiso 0.46(5) 1 d PR B 2
C24 C 1.0495(4) 0.1750(2) 0.8735(2) 0.0787(13) Uani 1 1 d . B .
H24A H 1.0666 0.1897 0.9294 0.094 Uiso 1 1 calc R . .
H24B H 1.1234 0.1796 0.8559 0.094 Uiso 1 1 calc R . .
C25 C 0.9580(3) 0.2305(2) 0.8256(2) 0.0676(12) Uani 1 1 d . . .
H25A H 0.9908 0.2826 0.8319 0.081 Uiso 1 1 calc R B .
H25B H 0.8871 0.2300 0.8470 0.081 Uiso 1 1 calc R . .
C26 C 0.9211(3) 0.2106(2) 0.7360(2) 0.0506(9) Uani 1 1 d . B .
C27 C 0.8245(3) 0.2670(2) 0.6929(2) 0.0652(11) Uani 1 1 d . . .
H27A H 0.7524 0.2586 0.7117 0.078 Uiso 1 1 calc R B .
H27B H 0.8516 0.3196 0.7070 0.078 Uiso 1 1 calc R . .
C28 C 0.7936(4) 0.2594(3) 0.6029(2) 0.0801(13) Uani 1 1 d . B .
H28A H 0.7376 0.3001 0.5798 0.096 Uiso 1 1 calc R . .
H28B H 0.7543 0.2099 0.5880 0.096 Uiso 1 1 calc R . .
C29 C 0.9039(4) 0.2647(3) 0.5689(2) 0.0842(14) Uani 1 1 d . . .
H29A H 0.8814 0.2554 0.5117 0.101 Uiso 1 1 calc R B .
H29B H 0.9382 0.3164 0.5779 0.101 Uiso 1 1 calc R . .
C30 C 0.9950(3) 0.2053(2) 0.6090(2) 0.0750(12) Uani 1 1 d . B .
H30A H 0.9621 0.1537 0.5966 0.090 Uiso 1 1 calc R . .
H30B H 1.0662 0.2097 0.5882 0.090 Uiso 1 1 calc R . .
C31 C 1.0288(3) 0.2164(2) 0.6980(2) 0.0615(11) Uani 1 1 d . . .
H31A H 1.0659 0.2670 0.7101 0.074 Uiso 1 1 calc R B .
H31B H 1.0876 0.1774 0.7218 0.074 Uiso 1 1 calc R . .
C32 C 0.8996(3) -0.0112(2) 0.7667(3) 0.0621(11) Uani 1 1 d . . .
C33 C 0.8789(3) -0.05160(19) 0.6877(2) 0.0507(9) Uani 1 1 d . B .
C34 C 0.9425(3) -0.0355(2) 0.6312(2) 0.0614(11) Uani 1 1 d . . .
H34 H 1.0040 0.0010 0.6421 0.074 Uiso 1 1 calc R B .
C35 C 0.9156(4) -0.0732(2) 0.5588(3) 0.0694(12) Uani 1 1 d . B .
H35 H 0.9595 -0.0626 0.5211 0.083 Uiso 1 1 calc R . .
C36 C 0.8237(4) -0.1268(2) 0.5417(3) 0.0684(11) Uani 1 1 d . . .
H36 H 0.8042 -0.1514 0.4921 0.082 Uiso 1 1 calc R B .
C37 C 0.7615(3) -0.1434(2) 0.5982(3) 0.0679(11) Uani 1 1 d . B .
H37 H 0.7001 -0.1799 0.5873 0.081 Uiso 1 1 calc R . .
C38 C 0.7894(3) -0.1066(2) 0.6705(2) 0.0574(10) Uani 1 1 d . . .
H38 H 0.7473 -0.1189 0.7087 0.069 Uiso 1 1 calc R B .
C39 C 1.122(3) 0.0413(17) 0.8925(19) 0.094(7) Uani 0.54(5) 1 d P B 1
H39 H 1.1736 0.0404 0.8583 0.113 Uiso 0.54(5) 1 calc PR B 1
C40 C 1.1543(18) 0.0007(12) 0.958(2) 0.128(9) Uani 0.54(5) 1 d P B 1
H40A H 1.1061 -0.0005 0.9940 0.153 Uiso 0.54(5) 1 calc PR B 1
H40B H 1.2258 -0.0271 0.9680 0.153 Uiso 0.54(5) 1 calc PR B 1
C39' C 1.087(3) 0.0389(19) 0.9260(18) 0.093(9) Uani 0.46(5) 1 d P B 2
H39' H 1.0863 0.0403 0.9799 0.112 Uiso 0.46(5) 1 calc PR B 2
C40' C 1.1573(17) -0.0075(19) 0.899(2) 0.116(9) Uani 0.46(5) 1 d P B 2
H40C H 1.1565 -0.0076 0.8450 0.139 Uiso 0.46(5) 1 calc PR B 2
H40D H 1.2084 -0.0408 0.9341 0.139 Uiso 0.46(5) 1 calc PR B 2

loop_
_atom_site_aniso_label
_atom_site_aniso_U_11
_atom_site_aniso_U_22
_atom_site_aniso_U_33
_atom_site_aniso_U_23
_atom_site_aniso_U_13
_atom_site_aniso_U_12
O1 0.0501(16) 0.0650(17) 0.089(2) -0.0006(15) 0.0061(15) 0.0090(14)
O2 0.107(2) 0.0757(19) 0.078(2) -0.0036(16) 0.0421(18) 0.0279(17)
O3 0.0451(16) 0.0771(18) 0.091(2) -0.0140(15) 0.0070(15) -0.0080(14)
O4 0.138(3) 0.099(2) 0.072(2) -0.0033(18) 0.041(2) -0.043(2)
C1 0.045(2) 0.053(2) 0.051(2) 0.0056(19) 0.0158(19) 0.0042(19)
C2 0.048(2) 0.049(2) 0.057(3) 0.0001(19) 0.0134(19) 0.0052(18)
C3 0.062(3) 0.065(3) 0.058(3) 0.000(2) 0.006(2) 0.010(2)
C4 0.077(3) 0.075(3) 0.061(3) 0.010(2) 0.004(2) 0.017(2)
C5 0.079(3) 0.055(2) 0.068(3) 0.015(2) 0.018(2) 0.013(2)
C6 0.049(2) 0.047(2) 0.057(3) 0.0052(19) 0.0170(19) 0.0076(18)
C7 0.064(3) 0.052(2) 0.082(3) 0.000(2) 0.022(2) -0.008(2)
C8 0.081(3) 0.072(3) 0.079(3) -0.014(3) 0.009(3) -0.018(2)
C9 0.118(4) 0.080(3) 0.076(3) -0.019(3) 0.030(3) -0.003(3)
C10 0.083(3) 0.076(3) 0.086(3) 0.001(3) 0.043(3) 0.006(3)
C11 0.059(2) 0.049(2) 0.080(3) 0.002(2) 0.023(2) 0.0102(19)
C12 0.051(2) 0.050(2) 0.061(3) -0.009(2) 0.018(2) 0.0005(19)
C13 0.045(2) 0.039(2) 0.056(2) -0.0052(18) 0.0139(19) -0.0019(17)
C14 0.051(2) 0.048(2) 0.068(3) -0.009(2) 0.014(2) -0.0018(19)
C15 0.051(3) 0.055(3) 0.080(3) 0.006(2) 0.004(2) 0.004(2)
C16 0.070(3) 0.061(3) 0.069(3) 0.003(2) 0.011(2) -0.014(2)
C17 0.067(3) 0.060(3) 0.074(3) -0.001(2) 0.031(2) -0.007(2)
C18 0.055(2) 0.045(2) 0.067(3) 0.000(2) 0.019(2) 0.0005(18)
C19 0.084(4) 0.101(4) 0.072(3) -0.010(3) 0.001(3) 0.008(3)
C20 0.089(6) 0.153(12) 0.095(6) 0.005(7) 0.012(5) -0.033(7)
C20' 0.09(3) 0.15(4) 0.10(2) 0.00(3) 0.013(19) -0.03(3)
C21 0.050(2) 0.061(2) 0.049(2) -0.010(2) 0.014(2) 0.001(2)
C22 0.047(2) 0.057(2) 0.061(3) -0.001(2) 0.008(2) -0.0026(19)
C23 0.081(3) 0.074(3) 0.063(3) -0.004(2) -0.007(2) -0.004(3)
C24 0.084(3) 0.075(3) 0.064(3) -0.012(2) -0.007(2) -0.010(3)
C25 0.069(3) 0.068(3) 0.063(3) -0.022(2) 0.012(2) -0.008(2)
C26 0.044(2) 0.055(2) 0.053(2) -0.0104(19) 0.0127(18) 0.0006(18)
C27 0.057(2) 0.061(3) 0.077(3) -0.011(2) 0.015(2) 0.010(2)
C28 0.074(3) 0.090(3) 0.070(3) 0.001(3) 0.004(3) 0.015(3)
C29 0.088(3) 0.104(4) 0.063(3) 0.004(3) 0.024(3) 0.004(3)
C30 0.060(3) 0.093(3) 0.077(3) -0.020(3) 0.027(2) -0.003(2)
C31 0.051(2) 0.058(2) 0.078(3) -0.011(2) 0.021(2) -0.0033(19)
C32 0.060(3) 0.060(3) 0.067(3) 0.004(2) 0.017(2) -0.004(2)
C33 0.047(2) 0.042(2) 0.064(3) 0.003(2) 0.017(2) -0.0002(18)
C34 0.064(3) 0.050(2) 0.075(3) -0.004(2) 0.026(2) -0.012(2)
C35 0.078(3) 0.059(3) 0.081(3) 0.004(2) 0.037(3) -0.001(2)
C36 0.073(3) 0.064(3) 0.068(3) -0.008(2) 0.015(2) 0.005(2)
C37 0.058(3) 0.065(3) 0.082(3) -0.012(2) 0.017(2) -0.013(2)
C38 0.046(2) 0.061(2) 0.068(3) 0.005(2) 0.018(2) -0.003(2)
C39 0.121(16) 0.087(12) 0.061(13) 0.003(11) -0.007(10) 0.021(11)
C40 0.137(11) 0.119(11) 0.11(2) 0.014(12) -0.008(11) 0.032(9)
C39' 0.117(19) 0.088(12) 0.063(14) 0.024(13) -0.001(13) 0.007(12)
C40' 0.129(12) 0.122(18) 0.085(17) 0.019(14) 0.003(11) 0.049(11)

loop_
_atom_type_symbol
_atom_type_description
_atom_type_scat_dispersion_real
_atom_type_scat_dispersion_imag
_atom_type_scat_source
C C 0.0033 0.0016 'International Tables Vol C Tables 4.2.6.8 and 6.1.1.4'
H H 0.0000 0.0000 'International Tables Vol C Tables 4.2.6.8 and 6.1.1.4'
O O 0.0106 0.0060 'International Tables Vol C Tables 4.2.6.8 and 6.1.1.4'

loop_
_geom_angle_atom_site_label_1
_geom_angle_atom_site_label_2
_geom_angle_atom_site_label_3
_geom_angle
O1 C1 C6 123.3(3)
O1 C1 C2 120.0(3)
C6 C1 C2 116.4(3)
C12 C2 C1 108.9(3)
C12 C2 C3 113.1(3)
C1 C2 C3 108.0(3)
C12 C2 H2 108.9
C1 C2 H2 108.9
C3 C2 H2 108.9
C19 C3 C4 110.7(3)
C19 C3 C2 113.8(4)
C4 C3 C2 110.7(3)
C19 C3 H3 107.1
C4 C3 H3 107.1
C2 C3 H3 107.1
C5 C4 C3 112.8(3)
C5 C4 H4A 109.0
C3 C4 H4A 109.0
C5 C4 H4B 109.0
C3 C4 H4B 109.0
H4A C4 H4B 107.8
C4 C5 C6 113.9(3)
C4 C5 H5A 108.8
C6 C5 H5A 108.8
C4 C5 H5B 108.8
C6 C5 H5B 108.8
H5A C5 H5B 107.7
C1 C6 C7 111.4(3)
C1 C6 C11 111.6(3)
C7 C6 C11 108.8(3)
C1 C6 C5 104.1(3)
C7 C6 C5 110.1(3)
C11 C6 C5 110.8(3)
C8 C7 C6 114.2(3)
C8 C7 H7A 108.7
C6 C7 H7A 108.7
C8 C7 H7B 108.7
C6 C7 H7B 108.7
H7A C7 H7B 107.6
C7 C8 C9 112.0(4)
C7 C8 H8A 109.2
C9 C8 H8A 109.2
C7 C8 H8B 109.2
C9 C8 H8B 109.2
H8A C8 H8B 107.9
C10 C9 C8 110.3(3)
C10 C9 H9A 109.6
C8 C9 H9A 109.6
C10 C9 H9B 109.6
C8 C9 H9B 109.6
H9A C9 H9B 108.1
C11 C10 C9 110.7(4)
C11 C10 H10A 109.5
C9 C10 H10A 109.5
C11 C10 H10B 109.5
C9 C10 H10B 109.5
H10A C10 H10B 108.1
C10 C11 C6 112.6(3)
C10 C11 H11A 109.1
C6 C11 H11A 109.1
C10 C11 H11B 109.1
C6 C11 H11B 109.1
H11A C11 H11B 107.8
O2 C12 C13 120.8(3)
O2 C12 C2 120.1(4)
C13 C12 C2 119.0(3)
C14 C13 C18 118.6(4)
C14 C13 C12 117.9(3)
C18 C13 C12 123.5(3)
C15 C14 C13 120.5(4)
C15 C14 H14 119.8
C13 C14 H14 119.8
C16 C15 C14 120.7(4)
C16 C15 H15 119.6
C14 C15 H15 119.6
C17 C16 C15 119.1(4)
C17 C16 H16 120.4
C15 C16 H16 120.4
C16 C17 C18 121.2(4)
C16 C17 H17 119.4
C18 C17 H17 119.4
C17 C18 C13 119.9(4)
C17 C18 H18 120.1
C13 C18 H18 120.1
C20 C19 C20' 54(2)
C20 C19 C3 129.0(6)
C20' C19 C3 122(2)
C20 C19 H19 115.5
C3 C19 H19 115.5
C20' C19 H19' 118.5
C3 C19 H19' 119.5
C19 C20 H20A 120.3
C19 C20 H20B 119.7
H20A C20 H20B 120.0
H20A C20 H20D 124.5
C19 C20' H20C 120.5
C19 C20' H20D 119.5
H20C C20' H20D 120.0
O3 C21 C22 120.5(3)
O3 C21 C26 123.2(3)
C22 C21 C26 115.9(3)
C32 C22 C21 108.5(3)
C32 C22 C23 113.1(3)
C21 C22 C23 109.9(3)
C32 C22 H22 108.4
C21 C22 H22 108.4
C23 C22 H22 108.4
C39' C23 C24 112.3(11)
C39' C23 C39 29.7(9)
C24 C23 C39 106.1(11)
C39' C23 C22 123.1(14)
C24 C23 C22 111.4(3)
C39 C23 C22 103.3(11)
C39' C23 H23 83.1
C24 C23 H23 111.9
C39 C23 H23 111.9
C22 C23 H23 111.9
C39' C23 H23' 102.4
C24 C23 H23' 102.4
C39 C23 H23' 131.2
C22 C23 H23' 102.0
H23 C23 H23' 19.3
C25 C24 C23 113.3(3)
C25 C24 H24A 108.9
C23 C24 H24A 108.9
C25 C24 H24B 108.9
C23 C24 H24B 108.9
H24A C24 H24B 107.7
C24 C25 C26 113.2(3)
C24 C25 H25A 108.9
C26 C25 H25A 108.9
C24 C25 H25B 108.9
C26 C25 H25B 108.9
H25A C25 H25B 107.8
C21 C26 C27 111.5(3)
C21 C26 C31 112.0(3)
C27 C26 C31 108.4(3)
C21 C26 C25 104.1(3)
C27 C26 C25 109.8(3)
C31 C26 C25 110.9(3)
C28 C27 C26 114.1(3)
C28 C27 H27A 108.7
C26 C27 H27A 108.7
C28 C27 H27B 108.7
C26 C27 H27B 108.7
H27A C27 H27B 107.6
C27 C28 C29 112.2(3)
C27 C28 H28A 109.2
C29 C28 H28A 109.2
C27 C28 H28B 109.2
C29 C28 H28B 109.2
H28A C28 H28B 107.9
C30 C29 C28 109.5(4)
C30 C29 H29A 109.8
C28 C29 H29A 109.8
C30 C29 H29B 109.8
C28 C29 H29B 109.8
H29A C29 H29B 108.2
C31 C30 C29 111.2(3)
C31 C30 H30A 109.4
C29 C30 H30A 109.4
C31 C30 H30B 109.4
C29 C30 H30B 109.4
H30A C30 H30B 108.0
C30 C31 C26 113.0(3)
C30 C31 H31A 109.0
C26 C31 H31A 109.0
C30 C31 H31B 109.0
C26 C31 H31B 109.0
H31A C31 H31B 107.8
O4 C32 C33 119.7(4)
O4 C32 C22 120.8(4)
C33 C32 C22 119.4(4)
C38 C33 C34 118.8(4)
C38 C33 C32 117.6(4)
C34 C33 C32 123.6(4)
C35 C34 C33 120.2(4)
C35 C34 H34 119.9
C33 C34 H34 119.9
C34 C35 C36 120.3(4)
C34 C35 H35 119.8
C36 C35 H35 119.8
C37 C36 C35 119.4(4)
C37 C36 H36 120.3
C35 C36 H36 120.3
C38 C37 C36 120.2(4)
C38 C37 H37 119.9
C36 C37 H37 119.9
C37 C38 C33 121.0(4)
C37 C38 H38 119.5
C33 C38 H38 119.5
C40 C39 C23 127(4)
C40 C39 H39 116.3
C23 C39 H39 116.3
C39 C40 H40A 120.0
C39 C40 H40B 120.0
H40A C40 H40B 120.0
C40' C39' C23 116(4)
C40' C39' H39' 121.9
C23 C39' H39' 121.9
C39' C40' H40C 120.0
C39' C40' H40D 120.0
H40C C40' H40D 120.0

loop_
_geom_bond_atom_site_label_1
_geom_bond_atom_site_label_2
_geom_bond_distance
O1 C1 1.212(4)
O2 C12 1.213(4)
O3 C21 1.217(4)
O4 C32 1.214(4)
C1 C6 1.516(4)
C1 C2 1.528(4)
C2 C12 1.519(4)
C2 C3 1.537(5)
C2 H2 0.9800
C3 C19 1.499(5)
C3 C4 1.526(5)
C3 H3 0.9800
C4 C5 1.520(5)
C4 H4A 0.9700
C4 H4B 0.9700
C5 C6 1.544(5)
C5 H5A 0.9700
C5 H5B 0.9700
C6 C7 1.527(4)
C6 C11 1.528(5)
C7 C8 1.508(5)
C7 H7A 0.9700
C7 H7B 0.9700
C8 C9 1.520(6)
C8 H8A 0.9700
C8 H8B 0.9700
C9 C10 1.520(5)
C9 H9A 0.9700
C9 H9B 0.9700
C10 C11 1.512(5)
C10 H10A 0.9700
C10 H10B 0.9700
C11 H11A 0.9700
C11 H11B 0.9700
C12 C13 1.482(5)
C13 C14 1.386(4)
C13 C18 1.387(4)
C14 C15 1.376(5)
C14 H14 0.9300
C15 C16 1.368(5)
C15 H15 0.9300
C16 C17 1.368(5)
C16 H16 0.9300
C17 C18 1.378(5)
C17 H17 0.9300
C18 H18 0.9300
C19 C20 1.266(12)
C19 C20' 1.33(5)
C19 H19 0.9300
C19 H19' 0.9300
C20 H20A 0.9300
C20 H20B 0.9300
C20' H20C 0.9300
C20' H20D 0.9300
C21 C22 1.520(5)
C21 C26 1.525(5)
C22 C32 1.514(5)
C22 C23 1.539(5)
C22 H22 0.9800
C23 C39' 1.50(3)
C23 C24 1.528(5)
C23 C39 1.53(3)
C23 H23 0.9800
C23 H23' 0.9800
C24 C25 1.511(5)
C24 H24A 0.9700
C24 H24B 0.9700
C25 C26 1.537(5)
C25 H25A 0.9700
C25 H25B 0.9700
C26 C27 1.527(4)
C26 C31 1.534(4)
C27 C28 1.509(5)
C27 H27A 0.9700
C27 H27B 0.9700
C28 C29 1.520(5)
C28 H28A 0.9700
C28 H28B 0.9700
C29 C30 1.507(5)
C29 H29A 0.9700
C29 H29B 0.9700
C30 C31 1.500(5)
C30 H30A 0.9700
C30 H30B 0.9700
C31 H31A 0.9700
C31 H31B 0.9700
C32 C33 1.496(5)
C33 C38 1.377(4)
C33 C34 1.378(5)
C34 C35 1.373(5)
C34 H34 0.9300
C35 C36 1.379(5)
C35 H35 0.9300
C36 C37 1.369(5)
C36 H36 0.9300
C37 C38 1.364(5)
C37 H37 0.9300
C38 H38 0.9300
C39 C40 1.30(7)
C39 H39 0.9300
C40 H40A 0.9300
C40 H40B 0.9300
C39' C40' 1.29(7)
C39' H39' 0.9300
C40' H40C 0.9300
C40' H40D 0.9300

loop_
_geom_torsion_atom_site_label_1
_geom_torsion_atom_site_label_2
_geom_torsion_atom_site_label_3
_geom_torsion_atom_site_label_4
_geom_torsion
O1 C1 C2 C12 -9.9(5)
C6 C1 C2 C12 176.0(3)
O1 C1 C2 C3 113.3(4)
C6 C1 C2 C3 -60.8(4)
C12 C2 C3 C19 -61.1(4)
C1 C2 C3 C19 178.2(3)
C12 C2 C3 C4 173.5(3)
C1 C2 C3 C4 52.9(4)
C19 C3 C4 C5 -179.9(4)
C2 C3 C4 C5 -52.8(5)
C3 C4 C5 C6 55.6(5)
O1 C1 C6 C7 4.4(5)
C2 C1 C6 C7 178.3(3)
O1 C1 C6 C11 126.2(4)
C2 C1 C6 C11 -59.9(4)
O1 C1 C6 C5 -114.2(4)
C2 C1 C6 C5 59.7(4)
C4 C5 C6 C1 -55.0(4)
C4 C5 C6 C7 -174.5(3)
C4 C5 C6 C11 65.1(4)
C1 C6 C7 C8 71.5(4)
C11 C6 C7 C8 -51.9(4)
C5 C6 C7 C8 -173.6(3)
C6 C7 C8 C9 53.0(5)
C7 C8 C9 C10 -53.8(5)
C8 C9 C10 C11 56.7(5)
C9 C10 C11 C6 -58.6(4)
C1 C6 C11 C10 -68.7(4)
C7 C6 C11 C10 54.6(4)
C5 C6 C11 C10 175.8(3)
C1 C2 C12 O2 96.7(4)
C3 C2 C12 O2 -23.4(5)
C1 C2 C12 C13 -79.1(4)
C3 C2 C12 C13 160.7(3)
O2 C12 C13 C14 -19.5(5)
C2 C12 C13 C14 156.3(3)
O2 C12 C13 C18 161.2(3)
C2 C12 C13 C18 -23.0(5)
C18 C13 C14 C15 1.6(5)
C12 C13 C14 C15 -177.7(3)
C13 C14 C15 C16 -0.9(5)
C14 C15 C16 C17 -0.9(6)
C15 C16 C17 C18 2.1(6)
C16 C17 C18 C13 -1.4(5)
C14 C13 C18 C17 -0.5(5)
C12 C13 C18 C17 178.8(3)
C4 C3 C19 C20 111.7(12)
C2 C3 C19 C20 -13.7(12)
C4 C3 C19 C20' 44(3)
C2 C3 C19 C20' -81(3)
O3 C21 C22 C32 8.6(5)
C26 C21 C22 C32 -178.3(3)
O3 C21 C22 C23 -115.5(4)
C26 C21 C22 C23 57.5(4)
C32 C22 C23 C39' 52.4(17)
C21 C22 C23 C39' 173.8(17)
C32 C22 C23 C24 -169.8(3)
C21 C22 C23 C24 -48.4(5)
C32 C22 C23 C39 76.7(14)
C21 C22 C23 C39 -161.9(14)
C39' C23 C24 C25 -167.7(18)
C39 C23 C24 C25 161.5(14)
C22 C23 C24 C25 49.8(5)
C23 C24 C25 C26 -56.6(5)
O3 C21 C26 C27 -5.6(5)
C22 C21 C26 C27 -178.5(3)
O3 C21 C26 C31 -127.4(4)
C22 C21 C26 C31 59.8(4)
O3 C21 C26 C25 112.7(4)
C22 C21 C26 C25 -60.1(4)
C24 C25 C26 C21 57.8(4)
C24 C25 C26 C27 177.4(3)
C24 C25 C26 C31 -62.8(4)
C21 C26 C27 C28 -72.9(4)
C31 C26 C27 C28 50.9(4)
C25 C26 C27 C28 172.3(3)
C26 C27 C28 C29 -53.5(5)
C27 C28 C29 C30 54.8(5)
C28 C29 C30 C31 -57.6(5)
C29 C30 C31 C26 58.9(4)
C21 C26 C31 C30 70.0(4)
C27 C26 C31 C30 -53.6(4)
C25 C26 C31 C30 -174.2(3)
C21 C22 C32 O4 -102.4(4)
C23 C22 C32 O4 19.8(5)
C21 C22 C32 C33 74.4(4)
C23 C22 C32 C33 -163.4(3)
O4 C32 C33 C38 19.0(5)
C22 C32 C33 C38 -157.8(3)
O4 C32 C33 C34 -162.4(4)
C22 C32 C33 C34 20.7(5)
C38 C33 C34 C35 0.8(5)
C32 C33 C34 C35 -177.8(3)
C33 C34 C35 C36 0.8(6)
C34 C35 C36 C37 -1.6(6)
C35 C36 C37 C38 0.7(6)
C36 C37 C38 C33 0.9(6)
C34 C33 C38 C37 -1.7(5)
C32 C33 C38 C37 177.0(3)
C39' C23 C39 C40 2(2)
C24 C23 C39 C40 109(2)
C22 C23 C39 C40 -134(2)
C24 C23 C39' C40' -108(2)
C39 C23 C39' C40' -24(3)
C22 C23 C39' C40' 30(3)
